data_4037717
loop_
_publ_author_name
'Nejedl\'y, Jind\<rich'
'\<S\'amal, Michal'
'Ryb\'a\<cek, Ji\<r\'i'
'S\'anchez, Isabel Gay'
'Houska, V\'aclav'
'Warzecha, Tom\'a\<s'
'Vacek, Jaroslav'
'Sieger, Ladislav'
'Bud\<e\<s\'insk\'y, Milo\<s'
'Bedn\'arov\'a, Lucie'
'Fiedler, Pavel'
'C\'isa\<rov\'a, Ivana'
'Star\'y, Ivo'
'Star\'a, Irena G'

_publ_section_title
;
 Synthesis of Racemic, Diastereopure, and Enantiopure Carba- or Oxa[5]-,
 [6]-, [7]-, and -[19]helicene (Di)thiol Derivatives.
;
_journal_issue 1
_journal_name_full 'The Journal of organic chemistry'
_journal_page_first 248
_journal_page_last 276
_journal_paper_doi 10.1021/acs.joc.9b02965
_journal_volume 85
_journal_year 2020
_chemical_absolute_configuration ad
_chemical_compound_source 'synthesized by the authors'
_chemical_formula_moiety 'C143 H121 Cl2 O13'
_chemical_formula_sum 'C143 H121 Cl2 O13'
_chemical_formula_weight 2118.29
_space_group_crystal_system monoclinic
_space_group_IT_number 4
_space_group_name_Hall 'P 2yb'
_space_group_name_H-M_alt 'P 1 21 1'
_atom_sites_solution_hydrogens geom
_atom_sites_solution_primary direct
_audit_creation_method SHELXL-2017/1
_cell_angle_alpha 90
_cell_angle_beta 90.607(2)
_cell_angle_gamma 90
_cell_formula_units_Z 2
_cell_length_a 13.5750(7)
_cell_length_b 20.2391(11)
_cell_length_c 20.8569(11)
_cell_measurement_reflns_used 9782
_cell_measurement_temperature 120(2)
_cell_measurement_theta_max 74.5771
_cell_measurement_theta_min 3.2558
_cell_volume 5730.0(5)
_computing_cell_refinement 'SAINT V8.38A (Bruker AXS Inc., 2017)'
_computing_data_collection 'Bruker Instrument Service vV6.2.6'
_computing_data_reduction 'SAINT V8.38A (Bruker AXS Inc., 2017)'
_computing_structure_refinement 'SHELXL-2017/1 (Sheldrick, 2017)'
_computing_structure_solution 'SHELXT 2014/5 (Sheldrick, 2014)'
_diffrn_ambient_temperature 120(2)
_diffrn_measured_fraction_theta_full 0.998
_diffrn_measured_fraction_theta_max 0.994
_diffrn_measurement_device_type 'Bruker D8 VENTURE Kappa Duo PHOTON 100 CMOS'
_diffrn_measurement_method '\f and \w scans'
_diffrn_radiation_monochromator 'Helios Cu  multilayer optic'
_diffrn_radiation_type CuK\a
_diffrn_radiation_wavelength 1.54178
_diffrn_reflns_av_R_equivalents 0.0322
_diffrn_reflns_av_unetI/netI 0.0323
_diffrn_reflns_Laue_measured_fraction_full 0.998
_diffrn_reflns_Laue_measured_fraction_max 0.994
_diffrn_reflns_limit_h_max 16
_diffrn_reflns_limit_h_min -16
_diffrn_reflns_limit_k_max 24
_diffrn_reflns_limit_k_min -25
_diffrn_reflns_limit_l_max 26
_diffrn_reflns_limit_l_min -26
_diffrn_reflns_number 81409
_diffrn_reflns_point_group_measured_fraction_full 0.955
_diffrn_reflns_point_group_measured_fraction_max 0.936
_diffrn_reflns_theta_full 67.679
_diffrn_reflns_theta_max 74.847
_diffrn_reflns_theta_min 2.118
_diffrn_source 'I\mS  micro-focus sealed tube'
_exptl_absorpt_coefficient_mu 1.025
_exptl_absorpt_correction_T_max 0.74
_exptl_absorpt_correction_T_min 0.60
_exptl_absorpt_correction_type multi-scan
_exptl_absorpt_process_details
;
SADABS-2016/2 - Bruker AXS area detector scaling and absorption correction
;
_exptl_crystal_colour yellow
_exptl_crystal_density_diffrn 1.228
_exptl_crystal_description prism
_exptl_crystal_F_000 2234
_exptl_crystal_size_max 0.575
_exptl_crystal_size_mid 0.475
_exptl_crystal_size_min 0.305
_refine_diff_density_max 0.470
_refine_diff_density_min -0.409
_refine_diff_density_rms 0.049
_refine_ls_abs_structure_details
;
 Flack x determined using 9039 quotients [(I+)-(I-)]/[(I+)+(I-)]
 (Parsons, Flack and Wagner, Acta Cryst. B69 (2013) 249-259).
;
_refine_ls_abs_structure_Flack 0.006(4)
_refine_ls_extinction_method none
_refine_ls_goodness_of_fit_ref 1.027
_refine_ls_hydrogen_treatment constr
_refine_ls_matrix_type full
_refine_ls_number_parameters 1442
_refine_ls_number_reflns 22024
_refine_ls_number_restraints 61
_refine_ls_restrained_S_all 1.099
_refine_ls_R_factor_all 0.0454
_refine_ls_R_factor_gt 0.0433
_refine_ls_shift/su_max 0.001
_refine_ls_shift/su_mean 0.000
_refine_ls_structure_factor_coef Fsqd
_refine_ls_weighting_details 'w=1/[\s^2^(Fo^2^)+(0.0837P)^2^+1.1412P] where P=(Fo^2^+2Fc^2^)/3'
_refine_ls_weighting_scheme calc
_refine_ls_wR_factor_gt 0.1199
_refine_ls_wR_factor_ref 0.1221
_reflns_Friedel_coverage 0.830
_reflns_Friedel_fraction_full 0.910
_reflns_Friedel_fraction_max 0.875
_reflns_number_gt 21056
_reflns_number_total 22024
_reflns_threshold_expression 'I > 2\s(I)'
_cod_data_source_file jo9b02965_si_003.cif
_cod_data_source_block cu_jin377_stary
_cod_depositor_comments 'Adding full bibliography for 4037717--4037718.cif.'
_cod_original_sg_symbol_H-M 'P 21'
_cod_database_code 4037717
_shelx_shelxl_version_number 2017/1
_shelx_space_group_comment
;
The symmetry employed for this shelxl refinement is uniquely defined
by the following loop, which should always be used as a source of
symmetry information in preference to the above space-group names.
They are only intended as comments.
;
_shelx_estimated_absorpt_t_min 0.590
_shelx_estimated_absorpt_t_max 0.745

loop_
_space_group_symop_operation_xyz
'x, y, z'
'-x, y+1/2, -z'

loop_
_atom_site_label
_atom_site_type_symbol
_atom_site_fract_x
_atom_site_fract_y
_atom_site_fract_z
_atom_site_U_iso_or_equiv
_atom_site_adp_type
_atom_site_occupancy
_atom_site_site_symmetry_order
_atom_site_calc_flag
_atom_site_refinement_flags_posn
_atom_site_refinement_flags_adp
Cl1 Cl 0.19235(7) 0.30831(5) 0.68534(5) 0.0560(2) Uani 1 1 d . .
Cl2 Cl 0.98961(7) 0.75544(4) 0.66515(5) 0.0531(2) Uani 1 1 d . .
O7 O 0.94826(16) 0.40100(10) 0.56063(9) 0.0343(4) Uani 1 1 d . .
O14 O 0.67976(14) 0.72499(9) 0.74903(8) 0.0286(4) Uani 1 1 d . .
O19 O 0.86787(15) 0.42361(10) 0.84174(9) 0.0346(4) Uani 1 1 d . .
O21 O 0.73863(15) 0.30752(10) 0.66336(9) 0.0306(4) Uani 1 1 d . .
O22 O 0.67716(15) 0.68006(9) 0.52643(8) 0.0297(4) Uani 1 1 d . .
O26 O 0.33002(15) 0.50537(10) 0.62231(8) 0.0296(4) Uani 1 1 d . .
O28 O 0.24489(14) 0.49392(10) 0.84233(9) 0.0300(4) Uani 1 1 d . .
O33 O 0.62663(14) 0.28526(10) 0.91397(9) 0.0320(4) Uani 1 1 d . .
C1 C 0.9679(2) 0.62721(15) 0.63345(14) 0.0330(6) Uani 1 1 d . .
H1 H 0.944096 0.643124 0.593339 0.040 Uiso 1 1 calc R U
C2 C 0.9972(2) 0.67050(17) 0.68012(16) 0.0405(7) Uani 1 1 d . .
C3 C 1.0335(2) 0.6493(2) 0.74045(16) 0.0474(8) Uani 1 1 d . .
H3 H 1.051533 0.680605 0.772450 0.057 Uiso 1 1 calc R U
C4 C 1.0420(2) 0.5837(2) 0.75186(15) 0.0450(8) Uani 1 1 d . .
H4 H 1.067045 0.569072 0.792139 0.054 Uiso 1 1 calc R U
C5 C 1.0265(2) 0.46758(19) 0.71492(14) 0.0415(7) Uani 1 1 d . .
H5 H 1.050232 0.452182 0.755252 0.050 Uiso 1 1 calc R U
C6 C 1.0047(2) 0.42315(17) 0.66739(14) 0.0388(7) Uani 1 1 d . .
H6 H 1.017130 0.377399 0.673647 0.047 Uiso 1 1 calc R U
C8 C 0.9684(2) 0.43055(15) 0.49822(13) 0.0327(6) Uani 1 1 d . .
H8 H 0.953635 0.396585 0.464654 0.039 Uiso 1 1 calc R U
C9 C 0.8504(2) 0.50026(13) 0.42928(12) 0.0275(5) Uani 1 1 d . .
C10 C 0.7745(2) 0.54769(13) 0.42633(12) 0.0260(5) Uani 1 1 d . .
C11 C 0.6582(2) 0.62514(14) 0.48428(12) 0.0302(6) Uani 1 1 d . .
H11A H 0.644966 0.641833 0.440416 0.036 Uiso 1 1 calc R U
H11B H 0.598861 0.601276 0.498801 0.036 Uiso 1 1 calc R U
C13 C 0.6735(2) 0.70080(13) 0.63811(12) 0.0264(5) Uani 1 1 d . .
H13 H 0.639683 0.741162 0.630364 0.032 Uiso 1 1 calc R U
C15 C 0.7600(2) 0.72540(13) 0.79445(12) 0.0288(5) Uani 1 1 d . .
H15A H 0.745074 0.756683 0.829522 0.035 Uiso 1 1 calc R U
H15B H 0.820508 0.740876 0.773023 0.035 Uiso 1 1 calc R U
C16 C 0.81051(19) 0.65046(14) 0.88594(12) 0.0276(5) Uani 1 1 d . .
C17 C 0.8282(2) 0.58690(15) 0.90974(12) 0.0285(5) Uani 1 1 d . .
C18 C 0.8281(2) 0.46289(15) 0.89293(13) 0.0353(6) Uani 1 1 d . .
H18A H 0.875241 0.463530 0.929490 0.042 Uiso 1 1 calc R U
H18B H 0.765880 0.442885 0.907814 0.042 Uiso 1 1 calc R U
C20 C 0.8014(2) 0.36410(14) 0.75377(13) 0.0288(5) Uani 1 1 d . .
H20 H 0.843557 0.327863 0.763314 0.035 Uiso 1 1 calc R U
C22 C 0.7215(2) 0.32552(15) 0.59737(13) 0.0304(5) Uani 1 1 d . .
H22A H 0.722268 0.285233 0.570452 0.036 Uiso 1 1 calc R U
H22B H 0.775243 0.354838 0.582890 0.036 Uiso 1 1 calc R U
C23 C 0.56694(19) 0.35255(12) 0.53290(12) 0.0246(5) Uani 1 1 d . .
C24 C 0.4760(2) 0.38492(13) 0.52797(12) 0.0252(5) Uani 1 1 d . .
C25 C 0.3387(2) 0.45018(14) 0.57895(12) 0.0296(5) Uani 1 1 d . .
H25A H 0.324014 0.465305 0.534734 0.036 Uiso 1 1 calc R U
H25B H 0.289291 0.416255 0.590274 0.036 Uiso 1 1 calc R U
C25B C 0.67389(18) 0.46881(13) 0.72731(11) 0.0236(5) Uani 1 1 d . .
H25C H 0.629012 0.503927 0.719205 0.028 Uiso 1 1 calc R U
C27 C 0.29010(19) 0.50356(13) 0.73275(12) 0.0265(5) Uani 1 1 d . .
H27 H 0.234519 0.530919 0.724535 0.032 Uiso 1 1 calc R U
C29 C 0.2934(2) 0.50442(14) 0.90302(12) 0.0305(5) Uani 1 1 d . .
H29A H 0.243099 0.510216 0.936578 0.037 Uiso 1 1 calc R U
H29B H 0.332582 0.545610 0.900929 0.037 Uiso 1 1 calc R U
C30 C 0.3812(2) 0.43355(13) 0.98609(12) 0.0277(5) Uani 1 1 d . .
C31 C 0.4472(2) 0.38197(13) 1.00064(12) 0.0284(5) Uani 1 1 d . .
C32 C 0.5518(2) 0.28530(14) 0.96385(13) 0.0314(6) Uani 1 1 d . .
H32 H 0.585846 0.294042 1.005761 0.038 Uiso 1 1 calc R U
C34 C 0.6408(2) 0.24102(13) 0.80946(13) 0.0296(5) Uani 1 1 d . .
H34 H 0.704576 0.225047 0.820488 0.036 Uiso 1 1 calc R U
C35 C 0.6016(2) 0.22915(13) 0.75003(13) 0.0309(6) Uani 1 1 d . .
H35 H 0.639940 0.206925 0.718856 0.037 Uiso 1 1 calc R U
C36 C 0.4631(3) 0.23618(14) 0.67293(14) 0.0359(6) Uani 1 1 d . .
H36 H 0.501392 0.213725 0.641906 0.043 Uiso 1 1 calc R U
C37 C 0.3695(3) 0.25493(16) 0.65784(14) 0.0402(7) Uani 1 1 d . .
H37 H 0.342839 0.247282 0.616210 0.048 Uiso 1 1 calc R U
C38 C 0.3134(2) 0.28582(15) 0.70520(16) 0.0382(6) Uani 1 1 d . .
C39 C 0.3492(2) 0.30080(13) 0.76481(13) 0.0303(5) Uani 1 1 d . .
H39 H 0.308187 0.321385 0.795539 0.036 Uiso 1 1 calc R U
C40 C 0.9734(2) 0.55858(15) 0.64527(13) 0.0307(6) Uani 1 1 d . .
C41 C 1.0143(2) 0.53616(18) 0.70465(13) 0.0367(7) Uani 1 1 d . .
C42 C 0.93814(19) 0.51088(14) 0.60010(12) 0.0287(5) Uani 1 1 d . .
C43 C 0.9638(2) 0.44573(15) 0.60940(13) 0.0316(6) Uani 1 1 d . .
C44 C 0.87573(19) 0.52504(13) 0.54281(12) 0.0258(5) Uani 1 1 d . .
C45 C 0.89737(19) 0.48779(13) 0.48808(12) 0.0265(5) Uani 1 1 d . .
C46 C 0.7926(2) 0.56666(12) 0.54174(12) 0.0244(5) Uani 1 1 d . .
C47 C 0.7440(2) 0.57814(13) 0.48281(12) 0.0262(5) Uani 1 1 d . .
C48 C 0.75099(19) 0.60075(12) 0.59828(11) 0.0237(5) Uani 1 1 d . .
C49 C 0.69906(19) 0.65970(13) 0.58799(12) 0.0254(5) Uani 1 1 d . .
C50 C 0.76530(18) 0.58022(12) 0.66160(11) 0.0228(5) Uani 1 1 d . .
H50 H 0.793563 0.538013 0.669481 0.027 Uiso 1 1 calc R U
C51 C 0.73941(18) 0.61969(13) 0.71385(12) 0.0238(5) Uani 1 1 d . .
C52 C 0.69848(19) 0.68161(13) 0.69977(12) 0.0248(5) Uani 1 1 d . .
C51A C 0.2989(5) 0.6129(3) 0.4257(3) 0.0894(16) Uani 1 1 d . U
C53 C 0.76098(18) 0.60323(13) 0.78208(11) 0.0233(5) Uani 1 1 d . .
C52A C 0.2640(8) 0.5509(4) 0.3940(4) 0.131(3) Uani 1 1 d . U
H52A H 0.289921 0.548829 0.350375 0.196 Uiso 1 1 calc R U
H52B H 0.191858 0.550674 0.392253 0.196 Uiso 1 1 calc R U
H52C H 0.287411 0.512640 0.418559 0.196 Uiso 1 1 calc R U
C54 C 0.77778(18) 0.65775(13) 0.82219(12) 0.0255(5) Uani 1 1 d . .
C53A C 0.2478(7) 0.6187(4) 0.4924(3) 0.110(2) Uani 1 1 d . U
H53A H 0.252587 0.664292 0.507786 0.164 Uiso 1 1 calc R U
H53B H 0.280445 0.589057 0.523100 0.164 Uiso 1 1 calc R U
H53C H 0.178244 0.606238 0.487970 0.164 Uiso 1 1 calc R U
C55 C 0.77026(18) 0.53910(13) 0.80794(11) 0.0244(5) Uani 1 1 d . .
C56 C 0.8089(2) 0.53254(14) 0.87060(12) 0.0283(5) Uani 1 1 d . .
C57 C 0.74625(19) 0.47675(13) 0.77469(11) 0.0247(5) Uani 1 1 d . .
C58 C 0.8040(2) 0.42101(14) 0.79069(12) 0.0286(5) Uani 1 1 d . .
C60 C 0.66550(18) 0.41093(13) 0.69156(11) 0.0237(5) Uani 1 1 d . .
C61 C 0.7358(2) 0.36154(13) 0.70267(12) 0.0266(5) Uani 1 1 d . .
C62 C 0.59201(19) 0.40010(12) 0.63972(11) 0.0232(5) Uani 1 1 d . .
C63 C 0.62387(19) 0.36043(12) 0.58861(12) 0.0243(5) Uani 1 1 d . .
C64 C 0.49510(19) 0.42511(12) 0.63838(11) 0.0233(5) Uani 1 1 d . .
C65 C 0.43989(19) 0.41954(13) 0.58097(12) 0.0247(5) Uani 1 1 d . .
C66 C 0.43964(19) 0.44928(12) 0.69471(12) 0.0238(5) Uani 1 1 d . .
C67 C 0.3533(2) 0.48601(12) 0.68379(12) 0.0257(5) Uani 1 1 d . .
C67D C 0.45791(18) 0.42818(12) 0.75722(11) 0.0225(5) Uani 1 1 d . .
H67D H 0.517214 0.404933 0.766364 0.027 Uiso 1 1 calc R U
C69 C 0.39238(19) 0.43992(12) 0.80681(11) 0.0233(5) Uani 1 1 d . .
C70 C 0.31020(19) 0.48008(13) 0.79429(12) 0.0253(5) Uani 1 1 d . .
C71 C 0.40301(19) 0.41134(13) 0.87166(12) 0.0253(5) Uani 1 1 d . .
C72 C 0.3604(2) 0.44788(13) 0.92156(12) 0.0274(5) Uani 1 1 d . .
C73 C 0.45520(19) 0.35301(13) 0.88677(12) 0.0258(5) Uani 1 1 d . .
C74 C 0.4813(2) 0.34153(13) 0.95128(12) 0.0280(5) Uani 1 1 d . .
C75 C 0.4946(2) 0.30480(13) 0.83966(12) 0.0259(5) Uani 1 1 d . .
C76 C 0.5854(2) 0.27737(13) 0.85450(12) 0.0272(5) Uani 1 1 d . .
C77 C 0.4486(2) 0.28523(12) 0.78034(12) 0.0267(5) Uani 1 1 d . .
C78 C 0.5043(2) 0.24963(13) 0.73423(13) 0.0297(5) Uani 1 1 d . .
C79 C 1.0775(2) 0.44708(19) 0.49457(15) 0.0418(7) Uani 1 1 d . .
H79A H 1.094802 0.456604 0.450012 0.063 Uiso 1 1 calc R U
H79B H 1.116392 0.409422 0.510109 0.063 Uiso 1 1 calc R U
H79C H 1.091736 0.485861 0.521247 0.063 Uiso 1 1 calc R U
C80 C 0.8831(2) 0.46564(13) 0.37013(12) 0.0287(5) Uani 1 1 d . .
C81 C 0.9774(2) 0.47784(15) 0.34637(13) 0.0342(6) Uani 1 1 d . .
H81 H 1.019577 0.508279 0.367848 0.041 Uiso 1 1 calc R U
C82 C 1.0097(3) 0.44588(16) 0.29178(14) 0.0388(6) Uani 1 1 d . .
H82 H 1.074471 0.454033 0.276936 0.047 Uiso 1 1 calc R U
C83 C 0.9498(3) 0.40243(15) 0.25844(14) 0.0390(7) Uani 1 1 d . .
C84 C 0.8558(3) 0.39081(15) 0.28189(15) 0.0403(7) Uani 1 1 d . .
H84 H 0.813551 0.360659 0.260073 0.048 Uiso 1 1 calc R U
C85 C 0.8226(2) 0.42254(14) 0.33667(13) 0.0344(6) Uani 1 1 d . .
H85 H 0.757582 0.414528 0.351264 0.041 Uiso 1 1 calc R U
C86 C 0.9849(4) 0.36906(19) 0.19822(17) 0.0551(9) Uani 1 1 d . .
H86A H 0.946306 0.328831 0.190651 0.083 Uiso 1 1 calc R U
H86B H 1.054679 0.357519 0.203132 0.083 Uiso 1 1 calc R U
H86C H 0.976507 0.399129 0.161745 0.083 Uiso 1 1 calc R U
C87 C 0.7260(2) 0.56391(13) 0.36302(12) 0.0280(5) Uani 1 1 d . .
C88 C 0.7793(2) 0.59317(15) 0.31449(13) 0.0353(6) Uani 1 1 d . .
H88 H 0.846687 0.603952 0.321628 0.042 Uiso 1 1 calc R U
C89 C 0.7356(3) 0.60697(17) 0.25545(14) 0.0412(7) Uani 1 1 d . .
H89 H 0.773534 0.627226 0.222844 0.049 Uiso 1 1 calc R U
C90 C 0.6373(3) 0.59160(16) 0.24329(14) 0.0416(7) Uani 1 1 d . .
C91 C 0.5838(3) 0.56334(17) 0.29238(16) 0.0425(7) Uani 1 1 d . .
H91 H 0.516335 0.552814 0.285409 0.051 Uiso 1 1 calc R U
C92 C 0.6271(2) 0.55015(16) 0.35159(14) 0.0361(6) Uani 1 1 d . .
H92 H 0.588650 0.531452 0.384754 0.043 Uiso 1 1 calc R U
C93 C 0.5898(3) 0.6059(2) 0.17867(16) 0.0563(10) Uani 1 1 d . .
H93A H 0.547518 0.568779 0.166120 0.084 Uiso 1 1 calc R U
H93B H 0.641169 0.612046 0.146527 0.084 Uiso 1 1 calc R U
H93C H 0.550075 0.646213 0.181582 0.084 Uiso 1 1 calc R U
C94 C 0.8296(2) 0.71000(14) 0.92681(12) 0.0299(5) Uani 1 1 d . .
C95 C 0.9081(2) 0.75186(17) 0.91362(13) 0.0377(6) Uani 1 1 d . .
H95 H 0.949660 0.742547 0.878405 0.045 Uiso 1 1 calc R U
C96 C 0.9263(3) 0.80707(17) 0.95138(15) 0.0427(7) Uani 1 1 d . .
H96 H 0.980884 0.834634 0.941941 0.051 Uiso 1 1 calc R U
C97 C 0.8661(3) 0.82289(16) 1.00281(15) 0.0422(7) Uani 1 1 d . .
C98 C 0.7882(3) 0.78129(18) 1.01590(15) 0.0428(7) Uani 1 1 d . .
H98 H 0.746093 0.791127 1.050717 0.051 Uiso 1 1 calc R U
C99 C 0.7703(2) 0.72511(17) 0.97887(13) 0.0365(6) Uani 1 1 d . .
H99 H 0.716940 0.696805 0.989287 0.044 Uiso 1 1 calc R U
C100 C 0.8861(3) 0.88420(19) 1.0425(2) 0.0566(10) Uani 1 1 d . .
H10A H 0.838732 0.886610 1.077530 0.085 Uiso 1 1 calc R U
H10B H 0.879376 0.923465 1.015291 0.085 Uiso 1 1 calc R U
H10C H 0.953136 0.882196 1.060287 0.085 Uiso 1 1 calc R U
C101 C 0.8652(2) 0.57707(14) 0.97687(12) 0.0309(6) Uani 1 1 d . .
C102 C 0.9606(2) 0.59455(18) 0.99408(14) 0.0407(7) Uani 1 1 d . .
H102 H 1.003425 0.612644 0.962934 0.049 Uiso 1 1 calc R U
C103 C 0.9937(3) 0.58571(19) 1.05674(16) 0.0454(8) Uani 1 1 d . .
H103 H 1.059716 0.597099 1.067607 0.054 Uiso 1 1 calc R U
C104 C 0.9328(3) 0.56067(16) 1.10372(14) 0.0392(7) Uani 1 1 d . .
C105 C 0.8373(3) 0.54274(18) 1.08605(14) 0.0431(7) Uani 1 1 d . .
H105 H 0.794409 0.524741 1.117202 0.052 Uiso 1 1 calc R U
C106 C 0.8042(2) 0.55090(17) 1.02331(14) 0.0387(7) Uani 1 1 d . .
H106 H 0.738842 0.538366 1.012075 0.046 Uiso 1 1 calc R U
C107 C 0.9687(3) 0.5522(2) 1.17177(15) 0.0509(9) Uani 1 1 d . .
H10D H 0.919668 0.527422 1.196185 0.076 Uiso 1 1 calc R U
H10E H 0.978705 0.595657 1.191425 0.076 Uiso 1 1 calc R U
H10F H 1.031156 0.527839 1.172007 0.076 Uiso 1 1 calc R U
C108 C 0.60412(19) 0.30939(13) 0.48032(12) 0.0254(5) Uani 1 1 d . .
C109 C 0.5488(2) 0.25497(14) 0.45921(13) 0.0307(5) Uani 1 1 d . .
H109 H 0.485754 0.246712 0.476915 0.037 Uiso 1 1 calc R U
C110 C 0.5857(2) 0.21300(15) 0.41242(15) 0.0356(6) Uani 1 1 d . .
H110 H 0.547045 0.176500 0.398465 0.043 Uiso 1 1 calc R U
C111 C 0.6779(2) 0.22314(15) 0.38554(13) 0.0341(6) Uani 1 1 d . .
C112 C 0.7320(2) 0.27800(15) 0.40586(13) 0.0323(6) Uani 1 1 d . .
H112 H 0.794650 0.286479 0.387782 0.039 Uiso 1 1 calc R U
C113 C 0.6953(2) 0.32041(13) 0.45225(13) 0.0296(5) Uani 1 1 d . .
H113 H 0.733157 0.357699 0.465069 0.035 Uiso 1 1 calc R U
C114 C 0.7194(3) 0.17560(18) 0.33706(17) 0.0479(8) Uani 1 1 d . .
H11C H 0.780242 0.155977 0.354190 0.072 Uiso 1 1 calc R U
H11D H 0.733771 0.199347 0.297288 0.072 Uiso 1 1 calc R U
H11E H 0.671274 0.140610 0.328230 0.072 Uiso 1 1 calc R U
C115 C 0.4186(2) 0.38372(13) 0.46653(12) 0.0291(5) Uani 1 1 d . .
C116 C 0.4618(3) 0.40911(16) 0.41133(14) 0.0382(6) Uani 1 1 d . .
H116 H 0.526716 0.426535 0.413357 0.046 Uiso 1 1 calc R U
C117 C 0.4103(3) 0.40905(18) 0.35346(15) 0.0469(8) Uani 1 1 d . .
H117 H 0.440357 0.427047 0.316444 0.056 Uiso 1 1 calc R U
C118 C 0.3166(3) 0.38350(17) 0.34858(15) 0.0459(8) Uani 1 1 d . .
C119 C 0.2734(3) 0.35821(17) 0.40327(16) 0.0430(7) Uani 1 1 d . .
H119 H 0.208319 0.340990 0.400841 0.052 Uiso 1 1 calc R U
C120 C 0.3241(2) 0.35767(15) 0.46195(14) 0.0350(6) Uani 1 1 d . .
H120 H 0.293864 0.339437 0.498818 0.042 Uiso 1 1 calc R U
C121 C 0.2634(4) 0.3839(2) 0.28460(18) 0.0664(13) Uani 1 1 d . .
H12A H 0.201124 0.359752 0.288263 0.100 Uiso 1 1 calc R U
H12B H 0.304639 0.362512 0.252351 0.100 Uiso 1 1 calc R U
H12C H 0.249988 0.429567 0.271679 0.100 Uiso 1 1 calc R U
C122 C 0.3380(2) 0.47316(13) 1.03947(12) 0.0287(5) Uani 1 1 d . .
C123 C 0.2763(2) 0.44261(14) 1.08331(13) 0.0319(6) Uani 1 1 d . .
H123 H 0.257989 0.397734 1.077187 0.038 Uiso 1 1 calc R U
C124 C 0.2413(2) 0.47702(15) 1.13588(13) 0.0335(6) Uani 1 1 d . .
H124 H 0.197288 0.455637 1.164268 0.040 Uiso 1 1 calc R U
C125 C 0.2687(2) 0.54128(15) 1.14796(13) 0.0330(6) Uani 1 1 d . .
C126 C 0.3283(3) 0.57261(15) 1.10287(15) 0.0381(7) Uani 1 1 d . .
H126 H 0.346331 0.617534 1.109039 0.046 Uiso 1 1 calc R U
C127 C 0.3614(2) 0.53906(15) 1.04933(14) 0.0367(6) Uani 1 1 d . .
H127 H 0.400854 0.561559 1.018937 0.044 Uiso 1 1 calc R U
C128 C 0.2383(3) 0.57670(17) 1.20833(15) 0.0435(7) Uani 1 1 d . .
H12D H 0.201966 0.616931 1.196934 0.065 Uiso 1 1 calc R U
H12E H 0.297143 0.588464 1.233469 0.065 Uiso 1 1 calc R U
H12F H 0.196132 0.547701 1.233771 0.065 Uiso 1 1 calc R U
C129 C 0.4819(2) 0.37155(14) 1.06824(12) 0.0291(5) Uani 1 1 d . .
C130 C 0.4485(2) 0.31844(15) 1.10467(13) 0.0338(6) Uani 1 1 d . .
H130 H 0.401882 0.288477 1.086797 0.041 Uiso 1 1 calc R U
C131 C 0.4831(2) 0.30911(16) 1.16706(13) 0.0350(6) Uani 1 1 d . .
H131 H 0.459264 0.272834 1.191266 0.042 Uiso 1 1 calc R U
C132 C 0.5516(2) 0.35143(17) 1.19469(13) 0.0370(6) Uani 1 1 d . .
C133 C 0.5833(3) 0.40511(17) 1.15904(15) 0.0414(7) Uani 1 1 d . .
H133 H 0.628975 0.435445 1.177399 0.050 Uiso 1 1 calc R U
C134 C 0.5490(2) 0.41495(16) 1.09654(14) 0.0372(6) Uani 1 1 d . .
H134 H 0.571682 0.451932 1.072861 0.045 Uiso 1 1 calc R U
C135 C 0.5919(3) 0.3375(2) 1.26105(16) 0.0533(9) Uani 1 1 d . .
H13A H 0.606305 0.379383 1.282850 0.080 Uiso 1 1 calc R U
H13B H 0.652444 0.311472 1.257812 0.080 Uiso 1 1 calc R U
H13C H 0.543013 0.312752 1.285577 0.080 Uiso 1 1 calc R U
C136 C 0.5025(2) 0.21802(14) 0.96828(14) 0.0364(6) Uani 1 1 d . .
H13D H 0.463792 0.215750 1.007605 0.055 Uiso 1 1 calc R U
H13E H 0.552974 0.183392 0.969072 0.055 Uiso 1 1 calc R U
H13F H 0.459003 0.211564 0.931013 0.055 Uiso 1 1 calc R U
O11A O 0.5678(3) 0.1533(2) 0.10998(19) 0.0864(11) Uani 1 1 d . .
C11A C 0.5135(3) 0.1178(2) 0.1398(2) 0.0588(10) Uani 1 1 d . .
C12A C 0.4466(3) 0.0696(3) 0.1073(2) 0.0698(13) Uani 1 1 d . .
H12G H 0.455193 0.025906 0.126840 0.105 Uiso 1 1 calc R U
H12H H 0.462639 0.067281 0.061685 0.105 Uiso 1 1 calc R U
H12I H 0.378170 0.083958 0.112125 0.105 Uiso 1 1 calc R U
C13A C 0.5114(3) 0.1187(2) 0.2113(2) 0.0559(9) Uani 1 1 d . .
H13G H 0.443221 0.123287 0.225627 0.084 Uiso 1 1 calc R U
H13H H 0.550483 0.156089 0.227287 0.084 Uiso 1 1 calc R U
H13I H 0.539181 0.077386 0.228014 0.084 Uiso 1 1 calc R U
O21A O 0.8767(3) 0.1873(4) 0.1178(2) 0.132(2) Uani 1 1 d . .
C21A C 0.8059(3) 0.2088(4) 0.0903(2) 0.0799(16) Uani 1 1 d . .
C22A C 0.7707(4) 0.1811(3) 0.0315(2) 0.0786(14) Uani 1 1 d . .
H22C H 0.803733 0.144497 0.012986 0.094 Uiso 1 1 calc R U
H22D H 0.714306 0.199357 0.010767 0.094 Uiso 1 1 calc R U
C23A C 0.7532(6) 0.2700(5) 0.1124(5) 0.139(3) Uani 1 1 d . U
H23A H 0.683156 0.260032 0.118183 0.209 Uiso 1 1 calc R U
H23B H 0.760161 0.304928 0.080274 0.209 Uiso 1 1 calc R U
H23C H 0.781820 0.284836 0.153283 0.209 Uiso 1 1 calc R U
O31A O 0.0918(3) 0.7102(2) 0.1906(2) 0.0999(12) Uani 1 1 d . U
C31A C -0.0661(5) 0.7456(4) 0.1598(3) 0.107(2) Uani 1 1 d . .
H31A H -0.099966 0.733787 0.119743 0.161 Uiso 1 1 calc R U
H31B H -0.081134 0.791612 0.170752 0.161 Uiso 1 1 calc R U
H31C H -0.088438 0.716542 0.194328 0.161 Uiso 1 1 calc R U
C32A C 0.0431(4) 0.7379(2) 0.1518(3) 0.0781(16) Uani 1 1 d . .
C33A C 0.0874(4) 0.7663(3) 0.0940(3) 0.0907(18) Uani 1 1 d . .
H33A H 0.045490 0.756526 0.056668 0.136 Uiso 1 1 calc R U
H33B H 0.152833 0.746989 0.087759 0.136 Uiso 1 1 calc R U
H33C H 0.093521 0.814242 0.099112 0.136 Uiso 1 1 calc R U
O41A O 0.0222(6) 0.6249(3) 0.4337(4) 0.158(3) Uani 1 1 d . U
C41A C 0.0131(6) 0.6810(4) 0.4189(4) 0.112(2) Uani 1 1 d . U
C42A C -0.0437(11) 0.7281(7) 0.4587(5) 0.174(4) Uani 1 1 d . U
H42A H -0.071658 0.762809 0.431301 0.262 Uiso 1 1 calc R U
H42B H 0.000069 0.748035 0.490979 0.262 Uiso 1 1 calc R U
H42C H -0.097088 0.704472 0.480206 0.262 Uiso 1 1 calc R U
C43A C 0.0514(8) 0.7058(7) 0.3542(5) 0.165(4) Uani 1 1 d . U
H43A H 0.074001 0.751565 0.358703 0.248 Uiso 1 1 calc R U
H43B H -0.001738 0.703736 0.322078 0.248 Uiso 1 1 calc R U
H43C H 0.106318 0.677919 0.340545 0.248 Uiso 1 1 calc R U
O51A O 0.3282(7) 0.6602(4) 0.3993(4) 0.174(3) Uani 1 1 d . U

loop_
_atom_site_aniso_label
_atom_site_aniso_U_11
_atom_site_aniso_U_22
_atom_site_aniso_U_33
_atom_site_aniso_U_23
_atom_site_aniso_U_13
_atom_site_aniso_U_12
Cl1 0.0412(4) 0.0620(5) 0.0643(5) -0.0136(4) -0.0238(4) 0.0092(4)
Cl2 0.0511(5) 0.0462(4) 0.0620(5) -0.0175(4) 0.0047(4) -0.0139(4)
O7 0.0379(11) 0.0316(10) 0.0335(10) 0.0036(8) 0.0021(8) 0.0099(8)
O14 0.0327(10) 0.0291(9) 0.0239(8) -0.0055(7) -0.0037(7) 0.0064(8)
O19 0.0381(11) 0.0348(10) 0.0305(9) 0.0008(8) -0.0136(8) 0.0062(8)
O21 0.0341(10) 0.0281(9) 0.0295(9) -0.0028(7) -0.0028(7) 0.0072(8)
O22 0.0404(11) 0.0272(9) 0.0213(8) -0.0010(7) -0.0058(7) 0.0105(8)
O26 0.0357(10) 0.0313(9) 0.0216(8) -0.0016(7) -0.0039(7) 0.0105(8)
O28 0.0282(9) 0.0336(10) 0.0284(9) 0.0026(7) 0.0045(7) 0.0069(8)
O33 0.0299(10) 0.0397(10) 0.0264(9) 0.0014(8) -0.0023(7) 0.0070(8)
C1 0.0252(13) 0.0419(15) 0.0319(13) -0.0049(11) -0.0006(10) -0.0018(11)
C2 0.0284(14) 0.0485(18) 0.0446(16) -0.0096(14) 0.0041(12) -0.0057(13)
C3 0.0279(15) 0.074(2) 0.0399(16) -0.0191(16) -0.0022(12) -0.0045(15)
C4 0.0251(14) 0.078(2) 0.0321(14) -0.0051(15) -0.0041(11) 0.0029(15)
C5 0.0273(14) 0.066(2) 0.0313(13) 0.0106(14) -0.0050(11) 0.0111(14)
C6 0.0323(15) 0.0476(17) 0.0368(14) 0.0101(13) 0.0028(12) 0.0155(13)
C8 0.0366(15) 0.0352(14) 0.0263(12) 0.0000(10) 0.0009(10) 0.0110(12)
C9 0.0308(13) 0.0265(12) 0.0251(12) 0.0005(10) 0.0026(10) 0.0008(10)
C10 0.0303(13) 0.0251(12) 0.0227(11) 0.0003(9) -0.0010(9) 0.0025(10)
C11 0.0354(14) 0.0317(13) 0.0232(11) -0.0022(10) -0.0066(10) 0.0102(11)
C13 0.0276(13) 0.0252(12) 0.0264(12) 0.0010(10) -0.0044(10) 0.0066(10)
C15 0.0345(14) 0.0281(13) 0.0236(11) -0.0034(10) -0.0053(10) -0.0010(10)
C16 0.0251(12) 0.0351(14) 0.0227(11) -0.0016(10) -0.0014(9) -0.0026(10)
C17 0.0251(12) 0.0387(14) 0.0218(11) 0.0012(10) -0.0039(9) -0.0045(11)
C18 0.0431(16) 0.0372(15) 0.0254(12) 0.0029(11) -0.0090(11) 0.0006(12)
C20 0.0280(13) 0.0285(13) 0.0299(12) 0.0039(10) -0.0025(10) 0.0054(10)
C22 0.0287(13) 0.0357(14) 0.0268(12) -0.0045(10) 0.0000(10) 0.0046(11)
C23 0.0258(12) 0.0244(11) 0.0236(11) -0.0023(9) 0.0024(9) -0.0035(9)
C24 0.0289(13) 0.0236(11) 0.0231(11) -0.0005(9) 0.0003(10) -0.0020(9)
C25 0.0316(14) 0.0343(14) 0.0229(11) -0.0050(10) -0.0062(10) 0.0084(11)
C25B 0.0231(12) 0.0258(12) 0.0220(10) 0.0024(9) 0.0011(9) 0.0005(9)
C27 0.0251(12) 0.0243(12) 0.0300(12) 0.0020(9) -0.0015(10) 0.0035(10)
C29 0.0394(15) 0.0265(12) 0.0255(12) 0.0012(10) 0.0050(10) 0.0064(11)
C30 0.0335(14) 0.0267(12) 0.0231(11) 0.0001(9) 0.0032(10) -0.0009(10)
C31 0.0324(14) 0.0277(12) 0.0249(12) 0.0016(10) -0.0005(10) -0.0010(10)
C32 0.0338(14) 0.0348(14) 0.0256(12) 0.0022(10) -0.0008(10) 0.0070(11)
C34 0.0302(13) 0.0246(12) 0.0341(13) 0.0044(10) 0.0032(11) 0.0066(10)
C35 0.0389(15) 0.0217(11) 0.0322(13) 0.0011(10) 0.0063(11) 0.0077(11)
C36 0.0490(17) 0.0263(13) 0.0324(13) -0.0044(11) -0.0031(12) 0.0051(12)
C37 0.0551(19) 0.0311(14) 0.0342(14) -0.0066(12) -0.0136(13) 0.0034(13)
C38 0.0373(15) 0.0308(14) 0.0462(16) -0.0029(12) -0.0129(13) 0.0018(12)
C39 0.0314(14) 0.0232(12) 0.0361(13) -0.0008(10) -0.0044(11) 0.0006(10)
C40 0.0206(12) 0.0451(15) 0.0263(12) -0.0010(11) 0.0011(10) 0.0050(11)
C41 0.0199(12) 0.0610(19) 0.0291(13) -0.0013(13) -0.0012(10) 0.0065(12)
C42 0.0240(12) 0.0362(14) 0.0259(12) 0.0020(10) 0.0005(10) 0.0058(10)
C43 0.0267(13) 0.0378(15) 0.0303(13) 0.0017(11) 0.0019(10) 0.0085(11)
C44 0.0255(12) 0.0265(12) 0.0254(11) 0.0018(9) 0.0005(10) 0.0024(10)
C45 0.0252(12) 0.0273(12) 0.0269(12) -0.0003(10) 0.0003(9) 0.0044(10)
C46 0.0279(13) 0.0228(11) 0.0225(11) 0.0010(9) -0.0003(9) 0.0026(9)
C47 0.0295(13) 0.0247(12) 0.0245(11) 0.0002(9) -0.0015(10) 0.0036(10)
C48 0.0244(12) 0.0244(12) 0.0223(11) -0.0004(9) -0.0020(9) 0.0043(9)
C49 0.0266(13) 0.0281(12) 0.0214(11) 0.0025(9) -0.0044(9) 0.0039(10)
C50 0.0209(11) 0.0241(11) 0.0233(11) 0.0007(9) -0.0010(9) 0.0020(9)
C51 0.0211(12) 0.0280(12) 0.0224(11) 0.0005(9) -0.0016(9) 0.0002(9)
C52 0.0250(12) 0.0270(12) 0.0222(11) -0.0039(9) -0.0016(9) 0.0031(10)
C51A 0.097(3) 0.076(3) 0.094(3) 0.033(2) -0.007(3) -0.022(2)
C53 0.0193(11) 0.0304(13) 0.0203(11) -0.0001(9) -0.0023(8) 0.0012(9)
C52A 0.188(7) 0.097(4) 0.107(5) -0.007(4) 0.013(5) 0.006(5)
C54 0.0214(12) 0.0311(13) 0.0240(11) -0.0008(10) -0.0009(9) -0.0013(10)
C53A 0.156(6) 0.086(4) 0.086(4) -0.015(3) -0.019(4) -0.001(4)
C55 0.0211(11) 0.0300(13) 0.0220(11) 0.0005(9) -0.0025(9) -0.0003(10)
C56 0.0274(13) 0.0326(13) 0.0247(12) 0.0034(10) -0.0045(10) -0.0012(10)
C57 0.0255(12) 0.0271(12) 0.0215(11) 0.0015(9) -0.0001(9) 0.0002(10)
C58 0.0288(13) 0.0319(13) 0.0251(11) 0.0032(10) -0.0052(10) 0.0013(10)
C60 0.0220(11) 0.0275(12) 0.0215(10) 0.0013(9) -0.0006(9) 0.0001(9)
C61 0.0295(13) 0.0248(12) 0.0254(11) 0.0000(9) 0.0011(10) 0.0005(10)
C62 0.0248(12) 0.0227(11) 0.0220(11) -0.0001(9) -0.0016(9) -0.0005(9)
C63 0.0250(12) 0.0237(11) 0.0241(11) -0.0014(9) 0.0013(9) -0.0018(9)
C64 0.0246(12) 0.0228(11) 0.0224(11) 0.0006(9) -0.0011(9) -0.0003(9)
C65 0.0245(12) 0.0271(12) 0.0226(11) 0.0006(9) -0.0010(9) 0.0016(10)
C66 0.0246(12) 0.0225(11) 0.0243(11) -0.0008(9) -0.0014(9) 0.0006(9)
C67 0.0283(13) 0.0243(12) 0.0245(11) 0.0002(9) -0.0047(9) 0.0023(10)
C67D 0.0222(11) 0.0221(11) 0.0232(11) -0.0003(9) -0.0022(9) 0.0016(9)
C69 0.0248(12) 0.0218(11) 0.0231(11) 0.0010(9) -0.0014(9) 0.0012(9)
C70 0.0246(12) 0.0264(12) 0.0252(11) 0.0000(9) 0.0038(9) 0.0020(9)
C71 0.0253(12) 0.0258(12) 0.0248(11) 0.0021(9) 0.0015(9) -0.0003(10)
C72 0.0309(13) 0.0245(12) 0.0269(12) 0.0008(10) 0.0019(10) 0.0004(10)
C73 0.0257(12) 0.0252(12) 0.0267(12) 0.0006(10) 0.0013(9) 0.0003(10)
C74 0.0302(13) 0.0279(13) 0.0259(12) 0.0025(10) -0.0007(10) 0.0013(10)
C75 0.0291(13) 0.0239(11) 0.0247(11) 0.0039(9) 0.0021(10) 0.0030(10)
C76 0.0291(13) 0.0260(12) 0.0264(12) 0.0040(10) -0.0010(10) 0.0032(10)
C77 0.0316(13) 0.0198(11) 0.0287(12) 0.0029(9) -0.0006(10) 0.0016(10)
C78 0.0395(15) 0.0206(11) 0.0290(12) 0.0009(10) 0.0009(11) 0.0023(10)
C79 0.0328(15) 0.0583(19) 0.0343(14) 0.0023(13) 0.0044(12) 0.0149(14)
C80 0.0352(14) 0.0278(12) 0.0232(11) -0.0001(10) 0.0019(10) 0.0063(10)
C81 0.0350(15) 0.0376(15) 0.0300(13) 0.0004(11) 0.0011(11) 0.0017(12)
C82 0.0422(17) 0.0425(16) 0.0317(13) 0.0042(12) 0.0075(12) 0.0070(13)
C83 0.0555(19) 0.0300(14) 0.0317(14) 0.0004(11) 0.0091(13) 0.0083(13)
C84 0.055(2) 0.0308(14) 0.0353(14) -0.0067(12) 0.0061(13) -0.0022(13)
C85 0.0425(16) 0.0289(13) 0.0319(13) -0.0018(11) 0.0050(12) -0.0011(12)
C86 0.079(3) 0.0459(19) 0.0403(17) -0.0087(15) 0.0180(17) 0.0055(18)
C87 0.0357(14) 0.0252(12) 0.0231(11) -0.0030(9) -0.0020(10) 0.0060(10)
C88 0.0410(16) 0.0369(15) 0.0279(13) 0.0020(11) -0.0021(11) 0.0047(12)
C89 0.054(2) 0.0432(17) 0.0259(13) 0.0038(12) 0.0010(13) 0.0081(14)
C90 0.058(2) 0.0395(16) 0.0270(13) -0.0075(12) -0.0124(13) 0.0173(15)
C91 0.0406(17) 0.0437(17) 0.0429(16) -0.0080(13) -0.0133(14) 0.0024(13)
C92 0.0375(15) 0.0372(15) 0.0335(14) 0.0001(12) -0.0048(12) -0.0013(12)
C93 0.075(3) 0.059(2) 0.0342(16) -0.0062(15) -0.0203(17) 0.026(2)
C94 0.0310(14) 0.0341(14) 0.0244(11) -0.0006(10) -0.0076(10) -0.0015(11)
C95 0.0439(17) 0.0431(16) 0.0259(12) -0.0019(12) -0.0022(11) -0.0096(13)
C96 0.0518(19) 0.0398(16) 0.0364(14) 0.0018(13) -0.0106(13) -0.0112(14)
C97 0.054(2) 0.0354(15) 0.0365(15) -0.0048(12) -0.0143(14) 0.0039(14)
C98 0.0420(17) 0.0508(18) 0.0354(14) -0.0132(13) -0.0057(12) 0.0078(14)
C99 0.0346(15) 0.0454(16) 0.0295(13) -0.0042(12) -0.0059(11) 0.0017(13)
C100 0.067(3) 0.0434(19) 0.059(2) -0.0168(17) -0.0163(18) 0.0031(17)
C101 0.0349(14) 0.0336(13) 0.0241(12) 0.0007(10) -0.0077(10) -0.0015(11)
C102 0.0365(16) 0.0550(19) 0.0304(14) 0.0058(13) -0.0078(12) -0.0105(14)
C103 0.0421(17) 0.057(2) 0.0365(15) 0.0079(14) -0.0162(13) -0.0093(15)
C104 0.0508(18) 0.0391(16) 0.0274(13) 0.0027(11) -0.0115(12) 0.0004(13)
C105 0.0466(18) 0.0549(19) 0.0277(14) 0.0070(13) -0.0038(12) -0.0055(15)
C106 0.0361(15) 0.0528(18) 0.0270(13) 0.0027(12) -0.0062(11) -0.0058(14)
C107 0.065(2) 0.054(2) 0.0329(15) 0.0067(14) -0.0188(15) -0.0018(17)
C108 0.0269(12) 0.0253(12) 0.0239(11) -0.0030(9) 0.0005(9) -0.0010(10)
C109 0.0272(13) 0.0308(13) 0.0341(13) -0.0058(11) -0.0004(10) -0.0036(11)
C110 0.0345(15) 0.0324(14) 0.0399(14) -0.0121(12) -0.0047(12) -0.0034(12)
C111 0.0391(16) 0.0335(14) 0.0296(13) -0.0072(11) -0.0002(11) 0.0046(12)
C112 0.0303(14) 0.0354(14) 0.0312(13) -0.0026(11) 0.0071(10) -0.0001(11)
C113 0.0296(13) 0.0283(13) 0.0309(12) -0.0028(10) 0.0032(10) -0.0054(10)
C114 0.053(2) 0.0456(18) 0.0451(17) -0.0159(14) 0.0060(15) 0.0075(15)
C115 0.0339(14) 0.0281(13) 0.0254(12) -0.0039(10) -0.0039(10) 0.0043(10)
C116 0.0434(17) 0.0418(16) 0.0293(13) 0.0033(12) -0.0010(12) 0.0028(13)
C117 0.064(2) 0.0490(19) 0.0270(13) 0.0014(13) -0.0027(14) 0.0129(16)
C118 0.056(2) 0.0451(17) 0.0360(15) -0.0137(13) -0.0167(14) 0.0217(15)
C119 0.0389(17) 0.0413(16) 0.0486(17) -0.0181(14) -0.0142(14) 0.0103(13)
C120 0.0317(15) 0.0356(14) 0.0377(14) -0.0106(12) -0.0062(11) 0.0049(12)
C121 0.089(3) 0.065(2) 0.0447(19) -0.0181(18) -0.032(2) 0.036(2)
C122 0.0336(14) 0.0260(12) 0.0264(11) -0.0028(10) 0.0000(10) 0.0015(10)
C123 0.0371(15) 0.0289(13) 0.0298(12) -0.0025(10) 0.0029(11) -0.0033(11)
C124 0.0376(15) 0.0333(14) 0.0299(12) 0.0003(11) 0.0079(11) -0.0035(12)
C125 0.0350(15) 0.0352(14) 0.0287(13) -0.0046(11) 0.0036(11) 0.0005(12)
C126 0.0494(18) 0.0279(14) 0.0373(14) -0.0041(11) 0.0086(13) -0.0052(12)
C127 0.0474(17) 0.0291(14) 0.0339(14) 0.0013(11) 0.0101(12) -0.0026(12)
C128 0.055(2) 0.0402(16) 0.0360(15) -0.0100(13) 0.0128(14) -0.0057(14)
C129 0.0356(14) 0.0286(13) 0.0233(12) 0.0002(10) 0.0010(10) 0.0041(11)
C130 0.0360(15) 0.0360(15) 0.0293(13) 0.0036(11) 0.0015(11) -0.0028(12)
C131 0.0374(15) 0.0403(15) 0.0274(12) 0.0072(11) 0.0047(11) 0.0014(12)
C132 0.0376(16) 0.0485(17) 0.0250(12) 0.0011(12) 0.0012(11) 0.0103(13)
C133 0.0457(17) 0.0448(17) 0.0337(14) -0.0049(13) -0.0056(13) -0.0049(14)
C134 0.0455(17) 0.0349(15) 0.0312(13) 0.0013(11) -0.0010(12) -0.0046(13)
C135 0.053(2) 0.076(3) 0.0308(15) 0.0062(16) -0.0068(14) 0.0102(19)
C136 0.0470(17) 0.0292(14) 0.0332(14) 0.0051(11) 0.0047(12) 0.0093(12)
O11A 0.082(2) 0.082(2) 0.096(3) 0.036(2) 0.029(2) 0.0092(19)
C11A 0.045(2) 0.061(2) 0.070(2) 0.024(2) 0.0118(18) 0.0203(18)
C12A 0.044(2) 0.107(4) 0.058(2) 0.000(2) 0.0078(18) 0.020(2)
C13A 0.045(2) 0.055(2) 0.067(2) 0.0131(18) -0.0009(17) 0.0129(17)
O21A 0.078(3) 0.234(7) 0.082(3) 0.024(3) -0.021(2) 0.032(4)
C21A 0.035(2) 0.136(5) 0.068(3) 0.012(3) -0.0051(19) -0.002(3)
C22A 0.066(3) 0.097(4) 0.072(3) -0.008(3) -0.001(2) 0.015(3)
C23A 0.103(4) 0.152(6) 0.162(6) -0.095(5) -0.011(4) -0.009(4)
O31A 0.104(2) 0.0736(18) 0.121(2) 0.0090(17) -0.0597(19) -0.0047(17)
C31A 0.107(5) 0.124(6) 0.090(4) 0.018(4) -0.012(4) 0.029(4)
C32A 0.091(4) 0.049(2) 0.093(4) -0.015(2) -0.051(3) 0.009(2)
C33A 0.079(3) 0.099(4) 0.093(4) -0.032(3) -0.030(3) 0.022(3)
O41A 0.188(5) 0.082(3) 0.205(5) 0.040(3) -0.010(4) -0.052(3)
C41A 0.111(4) 0.095(3) 0.129(4) 0.022(3) -0.026(3) -0.019(3)
C42A 0.234(8) 0.160(7) 0.128(6) 0.035(6) -0.017(6) -0.011(6)
C43A 0.130(6) 0.174(7) 0.190(7) 0.056(6) -0.016(6) 0.006(6)
O51A 0.215(6) 0.137(4) 0.171(5) 0.060(4) 0.007(4) -0.067(4)

loop_
_atom_type_symbol
_atom_type_description
_atom_type_scat_dispersion_real
_atom_type_scat_dispersion_imag
_atom_type_scat_source
C C 0.0181 0.0091 'International Tables Vol C Tables 4.2.6.8 and 6.1.1.4'
H H 0.0000 0.0000 'International Tables Vol C Tables 4.2.6.8 and 6.1.1.4'
Cl Cl 0.3639 0.7018 'International Tables Vol C Tables 4.2.6.8 and 6.1.1.4'
O O 0.0492 0.0322 'International Tables Vol C Tables 4.2.6.8 and 6.1.1.4'

loop_
_geom_angle_atom_site_label_1
_geom_angle_atom_site_label_2
_geom_angle_atom_site_label_3
_geom_angle
C43 O7 C8 111.1(2)
C52 O14 C15 110.55(19)
C58 O19 C18 111.0(2)
C61 O21 C22 111.5(2)
C49 O22 C11 111.9(2)
C67 O26 C25 110.16(19)
C70 O28 C29 112.3(2)
C76 O33 C32 111.5(2)
C2 C1 C40 119.5(3)
C2 C1 H1 120.3
C40 C1 H1 120.3
C1 C2 C3 122.4(3)
C1 C2 Cl2 119.1(3)
C3 C2 Cl2 118.4(3)
C4 C3 C2 118.8(3)
C4 C3 H3 120.6
C2 C3 H3 120.6
C3 C4 C41 121.3(3)
C3 C4 H4 119.4
C41 C4 H4 119.4
C6 C5 C41 120.7(3)
C6 C5 H5 119.6
C41 C5 H5 119.6
C5 C6 C43 119.4(3)
C5 C6 H6 120.3
C43 C6 H6 120.3
O7 C8 C45 108.2(2)
O7 C8 C79 109.0(2)
C45 C8 C79 116.2(3)
O7 C8 H8 107.7
C45 C8 H8 107.7
C79 C8 H8 107.7
C45 C9 C10 119.2(2)
C45 C9 C80 120.3(2)
C10 C9 C80 120.5(2)
C47 C10 C9 119.2(2)
C47 C10 C87 120.8(2)
C9 C10 C87 120.0(2)
O22 C11 C47 111.6(2)
O22 C11 H11A 109.3
C47 C11 H11A 109.3
O22 C11 H11B 109.3
C47 C11 H11B 109.3
H11A C11 H11B 108.0
C52 C13 C49 118.2(2)
C52 C13 H13 120.9
C49 C13 H13 120.9
O14 C15 C54 111.5(2)
O14 C15 H15A 109.3
C54 C15 H15A 109.3
O14 C15 H15B 109.3
C54 C15 H15B 109.3
H15A C15 H15B 108.0
C17 C16 C54 118.9(2)
C17 C16 C94 120.7(2)
C54 C16 C94 120.3(2)
C56 C17 C16 119.2(2)
C56 C17 C101 120.2(2)
C16 C17 C101 120.6(2)
O19 C18 C56 110.6(2)
O19 C18 H18A 109.5
C56 C18 H18A 109.5
O19 C18 H18B 109.5
C56 C18 H18B 109.5
H18A C18 H18B 108.1
C61 C20 C58 118.1(2)
C61 C20 H20 120.9
C58 C20 H20 120.9
O21 C22 C63 111.5(2)
O21 C22 H22A 109.3
C63 C22 H22A 109.3
O21 C22 H22B 109.3
C63 C22 H22B 109.3
H22A C22 H22B 108.0
C63 C23 C24 119.1(2)
C63 C23 C108 119.3(2)
C24 C23 C108 121.6(2)
C23 C24 C65 119.4(2)
C23 C24 C115 120.5(2)
C65 C24 C115 120.1(2)
O26 C25 C65 112.4(2)
O26 C25 H25A 109.1
C65 C25 H25A 109.1
O26 C25 H25B 109.1
C65 C25 H25B 109.1
H25A C25 H25B 107.9
C60 C25B C57 121.9(2)
C60 C25B H25C 119.0
C57 C25B H25C 119.0
C67 C27 C70 118.3(2)
C67 C27 H27 120.8
C70 C27 H27 120.8
O28 C29 C72 112.5(2)
O28 C29 H29A 109.1
C72 C29 H29A 109.1
O28 C29 H29B 109.1
C72 C29 H29B 109.1
H29A C29 H29B 107.8
C72 C30 C31 118.8(2)
C72 C30 C122 121.8(2)
C31 C30 C122 119.4(2)
C74 C31 C30 119.4(2)
C74 C31 C129 120.5(2)
C30 C31 C129 120.1(2)
O33 C32 C74 108.7(2)
O33 C32 C136 110.6(2)
C74 C32 C136 114.0(2)
O33 C32 H32 107.7
C74 C32 H32 107.7
C136 C32 H32 107.7
C35 C34 C76 119.3(3)
C35 C34 H34 120.3
C76 C34 H34 120.3
C34 C35 C78 120.8(3)
C34 C35 H35 119.6
C78 C35 H35 119.6
C37 C36 C78 121.0(3)
C37 C36 H36 119.5
C78 C36 H36 119.5
C36 C37 C38 118.4(3)
C36 C37 H37 120.8
C38 C37 H37 120.8
C39 C38 C37 123.4(3)
C39 C38 Cl1 118.8(2)
C37 C38 Cl1 117.7(2)
C38 C39 C77 119.2(3)
C38 C39 H39 120.4
C77 C39 H39 120.4
C1 C40 C41 118.9(3)
C1 C40 C42 122.2(3)
C41 C40 C42 118.8(3)
C5 C41 C4 121.9(3)
C5 C41 C40 119.2(3)
C4 C41 C40 118.9(3)
C43 C42 C40 118.2(2)
C43 C42 C44 116.1(2)
C40 C42 C44 125.8(2)
O7 C43 C42 119.3(2)
O7 C43 C6 118.6(3)
C42 C43 C6 122.1(3)
C45 C44 C46 118.9(2)
C45 C44 C42 115.4(2)
C46 C44 C42 125.3(2)
C9 C45 C44 121.3(2)
C9 C45 C8 122.8(2)
C44 C45 C8 115.8(2)
C44 C46 C47 118.7(2)
C44 C46 C48 125.3(2)
C47 C46 C48 115.9(2)
C10 C47 C46 121.5(2)
C10 C47 C11 122.2(2)
C46 C47 C11 116.3(2)
C50 C48 C49 117.6(2)
C50 C48 C46 124.3(2)
C49 C48 C46 118.0(2)
O22 C49 C13 118.1(2)
O22 C49 C48 120.0(2)
C13 C49 C48 121.8(2)
C48 C50 C51 122.2(2)
C48 C50 H50 118.9
C51 C50 H50 118.9
C50 C51 C52 116.7(2)
C50 C51 C53 124.7(2)
C52 C51 C53 118.3(2)
O14 C52 C13 118.0(2)
O14 C52 C51 119.3(2)
C13 C52 C51 122.6(2)
O51A C51A C52A 125.7(7)
O51A C51A C53A 120.7(8)
C52A C51A C53A 108.4(6)
C54 C53 C55 118.9(2)
C54 C53 C51 115.1(2)
C55 C53 C51 126.0(2)
C51A C52A H52A 109.5
C51A C52A H52B 109.5
H52A C52A H52B 109.5
C51A C52A H52C 109.5
H52A C52A H52C 109.5
H52B C52A H52C 109.5
C53 C54 C16 122.0(2)
C53 C54 C15 117.5(2)
C16 C54 C15 120.5(2)
C51A C53A H53A 109.5
C51A C53A H53B 109.5
H53A C53A H53B 109.5
C51A C53A H53C 109.5
H53A C53A H53C 109.5
H53B C53A H53C 109.5
C56 C55 C53 118.2(2)
C56 C55 C57 115.7(2)
C53 C55 C57 126.1(2)
C17 C56 C55 122.3(2)
C17 C56 C18 121.8(2)
C55 C56 C18 115.9(2)
C25B C57 C58 117.4(2)
C25B C57 C55 125.6(2)
C58 C57 C55 117.0(2)
O19 C58 C20 118.5(2)
O19 C58 C57 120.0(2)
C20 C58 C57 121.5(2)
C25B C60 C61 117.4(2)
C25B C60 C62 124.5(2)
C61 C60 C62 117.9(2)
O21 C61 C20 118.1(2)
O21 C61 C60 119.7(2)
C20 C61 C60 122.2(2)
C63 C62 C64 119.0(2)
C63 C62 C60 115.3(2)
C64 C62 C60 125.7(2)
C23 C63 C62 121.6(2)
C23 C63 C22 121.6(2)
C62 C63 C22 116.9(2)
C62 C64 C65 118.4(2)
C62 C64 C66 125.7(2)
C65 C64 C66 115.4(2)
C24 C65 C64 121.5(2)
C24 C65 C25 120.7(2)
C64 C65 C25 117.8(2)
C67D C66 C67 117.0(2)
C67D C66 C64 123.6(2)
C67 C66 C64 118.4(2)
O26 C67 C27 118.5(2)
O26 C67 C66 119.0(2)
C27 C67 C66 122.5(2)
C66 C67D C69 122.3(2)
C66 C67D H67D 118.8
C69 C67D H67D 118.8
C67D C69 C70 118.3(2)
C67D C69 C71 123.8(2)
C70 C69 C71 117.9(2)
O28 C70 C27 118.7(2)
O28 C70 C69 120.0(2)
C27 C70 C69 121.1(2)
C72 C71 C73 119.0(2)
C72 C71 C69 115.8(2)
C73 C71 C69 125.2(2)
C30 C72 C71 121.4(2)
C30 C72 C29 121.1(2)
C71 C72 C29 117.4(2)
C74 C73 C71 118.2(2)
C74 C73 C75 115.8(2)
C71 C73 C75 125.7(2)
C31 C74 C73 121.7(2)
C31 C74 C32 121.9(2)
C73 C74 C32 116.3(2)
C76 C75 C77 117.4(2)
C76 C75 C73 116.2(2)
C77 C75 C73 126.4(2)
O33 C76 C75 120.8(2)
O33 C76 C34 116.6(2)
C75 C76 C34 122.6(2)
C39 C77 C78 117.9(2)
C39 C77 C75 122.6(2)
C78 C77 C75 119.4(2)
C36 C78 C35 120.7(3)
C36 C78 C77 119.9(3)
C35 C78 C77 119.4(2)
C8 C79 H79A 109.5
C8 C79 H79B 109.5
H79A C79 H79B 109.5
C8 C79 H79C 109.5
H79A C79 H79C 109.5
H79B C79 H79C 109.5
C85 C80 C81 118.3(2)
C85 C80 C9 122.3(3)
C81 C80 C9 119.4(3)
C82 C81 C80 120.5(3)
C82 C81 H81 119.8
C80 C81 H81 119.8
C83 C82 C81 121.5(3)
C83 C82 H82 119.3
C81 C82 H82 119.3
C82 C83 C84 117.9(3)
C82 C83 C86 121.0(3)
C84 C83 C86 121.1(3)
C85 C84 C83 121.2(3)
C85 C84 H84 119.4
C83 C84 H84 119.4
C80 C85 C84 120.7(3)
C80 C85 H85 119.7
C84 C85 H85 119.7
C83 C86 H86A 109.5
C83 C86 H86B 109.5
H86A C86 H86B 109.5
C83 C86 H86C 109.5
H86A C86 H86C 109.5
H86B C86 H86C 109.5
C88 C87 C92 118.2(3)
C88 C87 C10 120.5(3)
C92 C87 C10 121.3(3)
C87 C88 C89 120.8(3)
C87 C88 H88 119.6
C89 C88 H88 119.6
C88 C89 C90 121.1(3)
C88 C89 H89 119.5
C90 C89 H89 119.5
C91 C90 C89 117.9(3)
C91 C90 C93 121.0(3)
C89 C90 C93 121.2(3)
C90 C91 C92 121.1(3)
C90 C91 H91 119.5
C92 C91 H91 119.5
C91 C92 C87 120.9(3)
C91 C92 H92 119.5
C87 C92 H92 119.5
C90 C93 H93A 109.5
C90 C93 H93B 109.5
H93A C93 H93B 109.5
C90 C93 H93C 109.5
H93A C93 H93C 109.5
H93B C93 H93C 109.5
C95 C94 C99 118.1(3)
C95 C94 C16 120.4(3)
C99 C94 C16 121.5(3)
C96 C95 C94 120.7(3)
C96 C95 H95 119.7
C94 C95 H95 119.7
C95 C96 C97 121.3(3)
C95 C96 H96 119.3
C97 C96 H96 119.3
C98 C97 C96 118.0(3)
C98 C97 C100 121.6(3)
C96 C97 C100 120.4(3)
C97 C98 C99 121.1(3)
C97 C98 H98 119.4
C99 C98 H98 119.4
C94 C99 C98 120.8(3)
C94 C99 H99 119.6
C98 C99 H99 119.6
C97 C100 H10A 109.5
C97 C100 H10B 109.5
H10A C100 H10B 109.5
C97 C100 H10C 109.5
H10A C100 H10C 109.5
H10B C100 H10C 109.5
C102 C101 C106 118.7(3)
C102 C101 C17 120.8(3)
C106 C101 C17 120.5(3)
C101 C102 C103 120.2(3)
C101 C102 H102 119.9
C103 C102 H102 119.9
C104 C103 C102 121.5(3)
C104 C103 H103 119.2
C102 C103 H103 119.2
C103 C104 C105 118.0(3)
C103 C104 C107 121.3(3)
C105 C104 C107 120.7(3)
C106 C105 C104 120.6(3)
C106 C105 H105 119.7
C104 C105 H105 119.7
C101 C106 C105 120.9(3)
C101 C106 H106 119.5
C105 C106 H106 119.5
C104 C107 H10D 109.5
C104 C107 H10E 109.5
H10D C107 H10E 109.5
C104 C107 H10F 109.5
H10D C107 H10F 109.5
H10E C107 H10F 109.5
C113 C108 C109 118.0(2)
C113 C108 C23 121.6(2)
C109 C108 C23 120.4(2)
C110 C109 C108 120.3(3)
C110 C109 H109 119.9
C108 C109 H109 119.9
C109 C110 C111 121.7(3)
C109 C110 H110 119.2
C111 C110 H110 119.2
C110 C111 C112 117.9(2)
C110 C111 C114 121.3(3)
C112 C111 C114 120.8(3)
C113 C112 C111 120.8(3)
C113 C112 H112 119.6
C111 C112 H112 119.6
C112 C113 C108 121.4(2)
C112 C113 H113 119.3
C108 C113 H113 119.3
C111 C114 H11C 109.5
C111 C114 H11D 109.5
H11C C114 H11D 109.5
C111 C114 H11E 109.5
H11C C114 H11E 109.5
H11D C114 H11E 109.5
C120 C115 C116 118.6(3)
C120 C115 C24 122.6(3)
C116 C115 C24 118.8(3)
C117 C116 C115 120.3(3)
C117 C116 H116 119.8
C115 C116 H116 119.8
C118 C117 C116 121.4(3)
C118 C117 H117 119.3
C116 C117 H117 119.3
C117 C118 C119 118.5(3)
C117 C118 C121 119.8(4)
C119 C118 C121 121.8(4)
C118 C119 C120 121.0(3)
C118 C119 H119 119.5
C120 C119 H119 119.5
C115 C120 C119 120.2(3)
C115 C120 H120 119.9
C119 C120 H120 119.9
C118 C121 H12A 109.5
C118 C121 H12B 109.5
H12A C121 H12B 109.5
C118 C121 H12C 109.5
H12A C121 H12C 109.5
H12B C121 H12C 109.5
C127 C122 C123 118.0(2)
C127 C122 C30 122.3(3)
C123 C122 C30 119.6(2)
C124 C123 C122 120.7(3)
C124 C123 H123 119.7
C122 C123 H123 119.7
C125 C124 C123 121.7(3)
C125 C124 H124 119.1
C123 C124 H124 119.1
C124 C125 C126 117.5(3)
C124 C125 C128 121.7(3)
C126 C125 C128 120.7(3)
C127 C126 C125 121.0(3)
C127 C126 H126 119.5
C125 C126 H126 119.5
C126 C127 C122 121.0(3)
C126 C127 H127 119.5
C122 C127 H127 119.5
C125 C128 H12D 109.5
C125 C128 H12E 109.5
H12D C128 H12E 109.5
C125 C128 H12F 109.5
H12D C128 H12F 109.5
H12E C128 H12F 109.5
C134 C129 C130 118.1(2)
C134 C129 C31 120.5(2)
C130 C129 C31 121.4(3)
C131 C130 C129 120.4(3)
C131 C130 H130 119.8
C129 C130 H130 119.8
C132 C131 C130 121.6(3)
C132 C131 H131 119.2
C130 C131 H131 119.2
C131 C132 C133 118.2(3)
C131 C132 C135 120.1(3)
C133 C132 C135 121.7(3)
C132 C133 C134 120.7(3)
C132 C133 H133 119.7
C134 C133 H133 119.7
C129 C134 C133 121.1(3)
C129 C134 H134 119.4
C133 C134 H134 119.4
C132 C135 H13A 109.5
C132 C135 H13B 109.5
H13A C135 H13B 109.5
C132 C135 H13C 109.5
H13A C135 H13C 109.5
H13B C135 H13C 109.5
C32 C136 H13D 109.5
C32 C136 H13E 109.5
H13D C136 H13E 109.5
C32 C136 H13F 109.5
H13D C136 H13F 109.5
H13E C136 H13F 109.5
O11A C11A C12A 121.8(5)
O11A C11A C13A 121.7(5)
C12A C11A C13A 116.4(4)
C11A C12A H12G 109.5
C11A C12A H12H 109.5
H12G C12A H12H 109.5
C11A C12A H12I 109.5
H12G C12A H12I 109.5
H12H C12A H12I 109.5
C11A C13A H13G 109.5
C11A C13A H13H 109.5
H13G C13A H13H 109.5
C11A C13A H13I 109.5
H13G C13A H13I 109.5
H13H C13A H13I 109.5
O21A C21A C22A 122.1(7)
O21A C21A C23A 122.2(6)
C22A C21A C23A 115.5(5)
C21A C22A H22C 120.0
C21A C22A H22D 120.0
H22C C22A H22D 120.0
C21A C23A H23A 109.5
C21A C23A H23B 109.5
H23A C23A H23B 109.5
C21A C23A H23C 109.5
H23A C23A H23C 109.5
H23B C23A H23C 109.5
C32A C31A H31A 109.5
C32A C31A H31B 109.5
H31A C31A H31B 109.5
C32A C31A H31C 109.5
H31A C31A H31C 109.5
H31B C31A H31C 109.5
O31A C32A C33A 121.1(6)
O31A C32A C31A 121.2(7)
C33A C32A C31A 117.7(5)
C32A C33A H33A 109.5
C32A C33A H33B 109.5
H33A C33A H33B 109.5
C32A C33A H33C 109.5
H33A C33A H33C 109.5
H33B C33A H33C 109.5
O41A C41A C42A 121.6(10)
O41A C41A C43A 120.5(10)
C42A C41A C43A 117.7(8)
C41A C42A H42A 109.5
C41A C42A H42B 109.5
H42A C42A H42B 109.5
C41A C42A H42C 109.5
H42A C42A H42C 109.5
H42B C42A H42C 109.5
C41A C43A H43A 109.5
C41A C43A H43B 109.5
H43A C43A H43B 109.5
C41A C43A H43C 109.5
H43A C43A H43C 109.5
H43B C43A H43C 109.5

loop_
_geom_bond_atom_site_label_1
_geom_bond_atom_site_label_2
_geom_bond_distance
Cl1 C38 1.751(3)
Cl2 C2 1.750(4)
O7 C43 1.376(4)
O7 C8 1.461(3)
O14 C52 1.377(3)
O14 C15 1.436(3)
O19 C58 1.367(3)
O19 C18 1.441(4)
O21 C61 1.367(3)
O21 C22 1.440(3)
O22 C49 1.378(3)
O22 C11 1.439(3)
O26 C67 1.374(3)
O26 C25 1.443(3)
O28 C70 1.374(3)
O28 C29 1.437(3)
O33 C76 1.365(3)
O33 C32 1.461(3)
C1 C2 1.366(4)
C1 C40 1.413(4)
C1 H1 0.9500
C2 C3 1.413(5)
C3 C4 1.355(6)
C3 H3 0.9500
C4 C41 1.425(5)
C4 H4 0.9500
C5 C6 1.369(5)
C5 C41 1.414(5)
C5 H5 0.9500
C6 C43 1.402(4)
C6 H6 0.9500
C8 C45 1.521(4)
C8 C79 1.522(5)
C8 H8 1.0000
C9 C45 1.399(4)
C9 C10 1.409(4)
C9 C80 1.490(3)
C10 C47 1.396(4)
C10 C87 1.506(3)
C11 C47 1.503(4)
C11 H11A 0.9900
C11 H11B 0.9900
C13 C52 1.382(3)
C13 C49 1.383(4)
C13 H13 0.9500
C15 C54 1.505(4)
C15 H15A 0.9900
C15 H15B 0.9900
C16 C17 1.399(4)
C16 C54 1.405(3)
C16 C94 1.497(4)
C17 C56 1.393(4)
C17 C101 1.496(3)
C18 C56 1.506(4)
C18 H18A 0.9900
C18 H18B 0.9900
C20 C61 1.382(4)
C20 C58 1.386(4)
C20 H20 0.9500
C22 C63 1.511(4)
C22 H22A 0.9900
C22 H22B 0.9900
C23 C63 1.398(3)
C23 C24 1.400(4)
C23 C108 1.494(3)
C24 C65 1.402(3)
C24 C115 1.493(3)
C25 C65 1.507(4)
C25 H25A 0.9900
C25 H25B 0.9900
C25B C60 1.393(4)
C25B C57 1.395(3)
C25B H25C 0.9500
C27 C67 1.387(4)
C27 C70 1.393(4)
C27 H27 0.9500
C29 C72 1.510(4)
C29 H29A 0.9900
C29 H29B 0.9900
C30 C72 1.403(3)
C30 C31 1.407(4)
C30 C122 1.497(4)
C31 C74 1.398(4)
C31 C129 1.497(3)
C32 C74 1.508(4)
C32 C136 1.521(4)
C32 H32 1.0000
C34 C35 1.365(4)
C34 C76 1.416(4)
C34 H34 0.9500
C35 C78 1.420(4)
C35 H35 0.9500
C36 C37 1.359(5)
C36 C78 1.417(4)
C36 H36 0.9500
C37 C38 1.401(5)
C37 H37 0.9500
C38 C39 1.364(4)
C39 C77 1.419(4)
C39 H39 0.9500
C40 C41 1.426(4)
C40 C42 1.428(4)
C42 C43 1.377(4)
C42 C44 1.485(3)
C44 C45 1.402(4)
C44 C46 1.408(4)
C46 C47 1.409(3)
C46 C48 1.483(3)
C48 C50 1.396(3)
C48 C49 1.401(3)
C50 C51 1.399(3)
C50 H50 0.9500
C51 C52 1.401(4)
C51 C53 1.488(3)
C51A O51A 1.177(7)
C51A C52A 1.492(11)
C51A C53A 1.564(10)
C53 C54 1.402(4)
C53 C55 1.411(4)
C52A H52A 0.9800
C52A H52B 0.9800
C52A H52C 0.9800
C53A H53A 0.9800
C53A H53B 0.9800
C53A H53C 0.9800
C55 C56 1.409(3)
C55 C57 1.475(4)
C57 C58 1.411(4)
C60 C61 1.400(4)
C60 C62 1.480(3)
C62 C63 1.406(3)
C62 C64 1.410(4)
C64 C65 1.410(3)
C64 C66 1.485(3)
C66 C67D 1.392(3)
C66 C67 1.405(4)
C67D C69 1.392(3)
C67D H67D 0.9500
C69 C70 1.402(4)
C69 C71 1.477(3)
C71 C72 1.406(4)
C71 C73 1.411(4)
C73 C74 1.407(4)
C73 C75 1.488(4)
C75 C76 1.384(4)
C75 C77 1.436(4)
C77 C78 1.426(4)
C79 H79A 0.9800
C79 H79B 0.9800
C79 H79C 0.9800
C80 C85 1.383(4)
C80 C81 1.399(4)
C81 C82 1.385(4)
C81 H81 0.9500
C82 C83 1.380(5)
C82 H82 0.9500
C83 C84 1.392(5)
C83 C86 1.508(4)
C84 C85 1.390(4)
C84 H84 0.9500
C85 H85 0.9500
C86 H86A 0.9800
C86 H86B 0.9800
C86 H86C 0.9800
C87 C88 1.384(4)
C87 C92 1.388(4)
C88 C89 1.390(4)
C88 H88 0.9500
C89 C90 1.391(5)
C89 H89 0.9500
C90 C91 1.385(5)
C90 C93 1.516(4)
C91 C92 1.388(4)
C91 H91 0.9500
C92 H92 0.9500
C93 H93A 0.9800
C93 H93B 0.9800
C93 H93C 0.9800
C94 C95 1.391(4)
C94 C99 1.393(4)
C95 C96 1.388(4)
C95 H95 0.9500
C96 C97 1.392(5)
C96 H96 0.9500
C97 C98 1.382(5)
C97 C100 1.514(4)
C98 C99 1.394(5)
C98 H98 0.9500
C99 H99 0.9500
C100 H10A 0.9800
C100 H10B 0.9800
C100 H10C 0.9800
C101 C102 1.386(4)
C101 C106 1.386(4)
C102 C103 1.389(4)
C102 H102 0.9500
C103 C104 1.385(5)
C103 H103 0.9500
C104 C105 1.392(5)
C104 C107 1.506(4)
C105 C106 1.389(4)
C105 H105 0.9500
C106 H106 0.9500
C107 H10D 0.9800
C107 H10E 0.9800
C107 H10F 0.9800
C108 C113 1.393(4)
C108 C109 1.402(4)
C109 C110 1.391(4)
C109 H109 0.9500
C110 C111 1.392(4)
C110 H110 0.9500
C111 C112 1.394(4)
C111 C114 1.509(4)
C112 C113 1.390(4)
C112 H112 0.9500
C113 H113 0.9500
C114 H11C 0.9800
C114 H11D 0.9800
C114 H11E 0.9800
C115 C120 1.390(4)
C115 C116 1.395(4)
C116 C117 1.389(4)
C116 H116 0.9500
C117 C118 1.376(6)
C117 H117 0.9500
C118 C119 1.386(6)
C118 C121 1.510(4)
C119 C120 1.398(4)
C119 H119 0.9500
C120 H120 0.9500
C121 H12A 0.9800
C121 H12B 0.9800
C121 H12C 0.9800
C122 C127 1.386(4)
C122 C123 1.391(4)
C123 C124 1.387(4)
C123 H123 0.9500
C124 C125 1.375(4)
C124 H124 0.9500
C125 C126 1.399(4)
C125 C128 1.510(4)
C126 C127 1.386(4)
C126 H126 0.9500
C127 H127 0.9500
C128 H12D 0.9800
C128 H12E 0.9800
C128 H12F 0.9800
C129 C134 1.392(4)
C129 C130 1.395(4)
C130 C131 1.392(4)
C130 H130 0.9500
C131 C132 1.385(5)
C131 H131 0.9500
C132 C133 1.388(5)
C132 C135 1.509(4)
C133 C134 1.394(4)
C133 H133 0.9500
C134 H134 0.9500
C135 H13A 0.9800
C135 H13B 0.9800
C135 H13C 0.9800
C136 H13D 0.9800
C136 H13E 0.9800
C136 H13F 0.9800
O11A C11A 1.208(5)
C11A C12A 1.490(7)
C11A C13A 1.492(6)
C12A H12G 0.9800
C12A H12H 0.9800
C12A H12I 0.9800
C13A H13G 0.9800
C13A H13H 0.9800
C13A H13I 0.9800
O21A C21A 1.196(6)
C21A C22A 1.425(7)
C21A C23A 1.507(10)
C22A H22C 0.9500
C22A H22D 0.9500
C23A H23A 0.9800
C23A H23B 0.9800
C23A H23C 0.9800
O31A C32A 1.181(6)
C31A C32A 1.501(9)
C31A H31A 0.9800
C31A H31B 0.9800
C31A H31C 0.9800
C32A C33A 1.469(9)
C33A H33A 0.9800
C33A H33B 0.9800
C33A H33C 0.9800
O41A C41A 1.184(9)
C41A C42A 1.485(15)
C41A C43A 1.536(13)
C42A H42A 0.9800
C42A H42B 0.9800
C42A H42C 0.9800
C43A H43A 0.9800
C43A H43B 0.9800
C43A H43C 0.9800
